data_7236017
loop_
_publ_author_name
'Qiu, Ran'
'Luo, Hai'

_publ_section_title
;
 Copper(i)--triazole dimer formation and rate acceleration in in-source
 click reaction
;
_journal_issue 116
_journal_name_full 'RSC Advances'
_journal_page_first 96213
_journal_paper_doi 10.1039/C5RA19855K
_journal_volume 5
_journal_year 2015
_chemical_formula_moiety 'C30 H26 Cu N6, B F4'
_chemical_formula_sum 'C30 H26 B Cu F4 N6'
_chemical_formula_weight 620.92
_chemical_melting_point 551
_chemical_name_systematic 'Bis(3N-triazolyl)copper(I) tetrafluoroborate'
_space_group_crystal_system monoclinic
_space_group_IT_number 15
_space_group_name_Hall '-I 2yc'
_space_group_name_H-M_alt 'I 1 2/c 1'
_symmetry_cell_setting monoclinic
_atom_sites_solution_hydrogens geom
_atom_sites_solution_primary iterative
_audit_creation_date 2014-04-22
_audit_creation_method
;
  Olex2 1.2
  (compiled Apr 23 2013 17:54:37, GUI svn.r4466)
;
_audit_update_record
;
2014-07-30 deposited with the CCDC.
2015-11-11 downloaded from the CCDC.
;
_cell_angle_alpha 90
_cell_angle_beta 97.811(5)
_cell_angle_gamma 90
_cell_formula_units_Z 4
_cell_length_a 24.8641(12)
_cell_length_b 6.0228(3)
_cell_length_c 18.6609(10)
_cell_measurement_reflns_used 2239
_cell_measurement_temperature 180.01(10)
_cell_measurement_theta_max 27.4700
_cell_measurement_theta_min 3.9590
_cell_volume 2768.6(2)
_computing_cell_refinement
;
CrysAlisPro, Agilent Technologies,
Version 1.171.36.32 (release 02-08-2013 CrysAlis171 .NET)
(compiled Aug  2 2013,16:46:58)
;
_computing_data_collection
;
CrysAlisPro, Agilent Technologies,
Version 1.171.36.32 (release 02-08-2013 CrysAlis171 .NET)
(compiled Aug  2 2013,16:46:58)
;
_computing_data_reduction
;
CrysAlisPro, Agilent Technologies,
Version 1.171.36.32 (release 02-08-2013 CrysAlis171 .NET)
(compiled Aug  2 2013,16:46:58)
;
_computing_molecular_graphics
;
O. V. Dolomanov, L. J. Bourhis, R. J. Gildea, J. A. K. Howard and H. Puschmann,
OLEX2: a complete structure solution, refinement and analysis program.
J. Appl. Cryst. (2009). 42, 339-341.
;
_computing_publication_material
;
O. V. Dolomanov, L. J. Bourhis, R. J. Gildea, J. A. K. Howard and H. Puschmann,
OLEX2: a complete structure solution, refinement and analysis program.
J. Appl. Cryst. (2009). 42, 339-341.
;
_computing_structure_refinement
;
XL, G.M. Sheldrick, Acta Cryst.
(2008). A64, 112-122
;
_computing_structure_solution 'SUPERFLIP, J. Appl. Cryst. (2007) 40, 786-790'
_diffrn_ambient_temperature 180.01(10)
_diffrn_detector_area_resol_mean 10.3914
_diffrn_measured_fraction_theta_full 0.9628
_diffrn_measured_fraction_theta_max 0.8042
_diffrn_measurement_details
;
#__ type_ start__ end____ width___ exp.time_
  1 omega   35.00  101.00   1.0000    5.0000
omega____ theta____ kappa____ phi______ frames
    -       10.7017  178.0000   60.0000 66

#__ type_ start__ end____ width___ exp.time_
  2 omega  -76.00    8.00   1.0000    5.0000
omega____ theta____ kappa____ phi______ frames
    -      -11.5610  -57.0000 -180.0000 84
;
_diffrn_measurement_device_type 'SuperNova, Dual, Cu at zero, Atlas'
_diffrn_measurement_method '\w scans'
_diffrn_orient_matrix_UB_11 0.0175645000
_diffrn_orient_matrix_UB_12 -0.0271718000
_diffrn_orient_matrix_UB_13 0.0319897000
_diffrn_orient_matrix_UB_21 0.0227735000
_diffrn_orient_matrix_UB_22 0.0156338000
_diffrn_orient_matrix_UB_23 -0.0185769000
_diffrn_orient_matrix_UB_31 0.0010859000
_diffrn_orient_matrix_UB_32 0.1135780000
_diffrn_orient_matrix_UB_33 0.0101699000
_diffrn_radiation_monochromator mirror
_diffrn_radiation_probe x-ray
_diffrn_radiation_type 'Mo K\a'
_diffrn_radiation_wavelength 0.7107
_diffrn_reflns_av_R_equivalents 0.0225
_diffrn_reflns_av_unetI/netI 0.0404
_diffrn_reflns_Laue_measured_fraction_full 0.979
_diffrn_reflns_Laue_measured_fraction_max 0.981
_diffrn_reflns_limit_h_max 30
_diffrn_reflns_limit_h_min -24
_diffrn_reflns_limit_k_max 6
_diffrn_reflns_limit_k_min -7
_diffrn_reflns_limit_l_max 23
_diffrn_reflns_limit_l_min -14
_diffrn_reflns_number 4768
_diffrn_reflns_point_group_measured_fraction_full 0.979
_diffrn_reflns_point_group_measured_fraction_max 0.981
_diffrn_reflns_theta_full 25.242
_diffrn_reflns_theta_max 26.021
_diffrn_reflns_theta_min 3.308
_diffrn_source 'SuperNova (Mo) X-ray Source'
_exptl_absorpt_coefficient_mu 0.848
_exptl_absorpt_correction_T_max 1.00000
_exptl_absorpt_correction_T_min 0.55828
_exptl_absorpt_correction_type multi-scan
_exptl_absorpt_process_details
;
CrysAlisPro, Agilent Technologies,
Version 1.171.36.32 (release 02-08-2013 CrysAlis171 .NET)
(compiled Aug  2 2013,16:46:58)
Empirical absorption correction using spherical harmonics,
 implemented in SCALE3 ABSPACK scaling algorithm.
;
_exptl_crystal_colour colorless
_exptl_crystal_density_diffrn 1.490
_exptl_crystal_F_000 1272
_exptl_crystal_recrystallization_method 'Re-crystallisation from solvent: dichloromethane'
_exptl_crystal_size_max 0.2
_exptl_crystal_size_mid 0.1
_exptl_crystal_size_min 0.1
_refine_diff_density_max 1.024
_refine_diff_density_min -0.950
_refine_diff_density_rms 0.078
_refine_ls_extinction_method none
_refine_ls_goodness_of_fit_ref 1.037
_refine_ls_hydrogen_treatment constr
_refine_ls_matrix_type full
_refine_ls_number_parameters 192
_refine_ls_number_reflns 2681
_refine_ls_number_restraints 0
_refine_ls_restrained_S_all 1.037
_refine_ls_R_factor_all 0.0717
_refine_ls_R_factor_gt 0.0561
_refine_ls_shift/su_max 0.000
_refine_ls_shift/su_mean 0.000
_refine_ls_structure_factor_coef Fsqd
_refine_ls_weighting_details 'w=1/[\s^2^(Fo^2^)+(0.0629P)^2^+11.3961P] where P=(Fo^2^+2Fc^2^)/3'
_refine_ls_weighting_scheme calc
_refine_ls_wR_factor_gt 0.1369
_refine_ls_wR_factor_ref 0.1482
_reflns_Friedel_coverage 0.000
_reflns_number_gt 2142
_reflns_number_total 2681
_reflns_threshold_expression 'I > 2\s(I)'
_cod_data_source_file c5ra19855k2.cif
_cod_data_source_block exp_3405
_cod_original_cell_volume 2768.6(3)
_cod_database_code 7236017
_chemical_oxdiff_formula 'C1 H1 N1 Cu1'
_reflns_odcompleteness_completeness 96.28
_reflns_odcompleteness_iscentric 1
_reflns_odcompleteness_theta 25.97
_olex2_refinement_description
;
1. Fixed Uiso
 At 1.2 times of:
  All C(H) groups, All C(H,H) groups
2.a Secondary CH2 refined with riding coordinates:
 C9(H9A,H9B)
2.b Aromatic/amide H refined with riding coordinates:
 C2(H2), C4(H4), C5(H5), C6(H6), C7(H7), C8(H8), C11(H11), C12(H12), C13(H13),
 C14(H14), C15(H15)
;
_shelx_estimated_absorpt_t_max 0.920
_shelx_estimated_absorpt_t_min 0.849
_shelx_space_group_comment
;
The symmetry employed for this shelxl refinement is uniquely defined
by the following loop, which should always be used as a source of
symmetry information in preference to the above space-group names.
They are only intended as comments.
;
_shelxl_version_number 2013-3

loop_
_space_group_symop_operation_xyz
'x, y, z'
'-x, y, -z+1/2'
'x+1/2, y+1/2, z+1/2'
'-x+1/2, y+1/2, -z+1'
'-x, -y, -z'
'x, -y, z-1/2'
'-x+1/2, -y+1/2, -z+1/2'
'x+1/2, -y+1/2, z'

loop_
_atom_site_label
_atom_site_type_symbol
_atom_site_fract_x
_atom_site_fract_y
_atom_site_fract_z
_atom_site_U_iso_or_equiv
_atom_site_adp_type
_atom_site_occupancy
_atom_site_site_symmetry_order
_atom_site_calc_flag
_atom_site_refinement_flags_posn
_atom_site_refinement_flags_adp
_atom_site_refinement_flags_occupancy
Cu1 Cu 0.7500 0.2500 0.7500 0.0319(2) Uani 1 2 d S . P
F1 F 0.54479(18) 0.1476(10) 0.7619(2) 0.144(2) Uani 1 1 d . . .
F2 F 0.50197(18) -0.0865(7) 0.6892(2) 0.1237(18) Uani 1 1 d . . .
N1 N 0.68655(10) 0.4190(5) 0.73843(15) 0.0257(6) Uani 1 1 d . . .
N2 N 0.64739(11) 0.3438(5) 0.68871(16) 0.0283(6) Uani 1 1 d . . .
N3 N 0.60778(10) 0.4912(5) 0.68576(15) 0.0257(6) Uani 1 1 d . . .
B1 B 0.5000 0.0317(12) 0.7500 0.0382(14) Uani 1 2 d S T P
C1 C 0.67123(12) 0.6131(5) 0.76694(17) 0.0230(7) Uani 1 1 d . . .
C2 C 0.62001(13) 0.6598(6) 0.73236(19) 0.0264(7) Uani 1 1 d . . .
H2 H 0.5980 0.7844 0.7398 0.032 Uiso 1 1 calc R U .
C3 C 0.70439(12) 0.7403(5) 0.82385(17) 0.0227(7) Uani 1 1 d . . .
C4 C 0.68515(13) 0.9448(6) 0.84501(19) 0.0294(8) Uani 1 1 d . . .
H4 H 0.6516 1.0011 0.8215 0.035 Uiso 1 1 calc R U .
C5 C 0.71453(15) 1.0653(6) 0.8998(2) 0.0342(8) Uani 1 1 d . . .
H5 H 0.7006 1.2025 0.9144 0.041 Uiso 1 1 calc R U .
C6 C 0.76373(15) 0.9898(7) 0.9336(2) 0.0356(9) Uani 1 1 d . . .
H6 H 0.7838 1.0743 0.9711 0.043 Uiso 1 1 calc R U .
C7 C 0.78365(14) 0.7888(7) 0.9124(2) 0.0335(8) Uani 1 1 d . . .
H7 H 0.8178 0.7360 0.9351 0.040 Uiso 1 1 calc R U .
C8 C 0.75424(13) 0.6651(6) 0.85850(19) 0.0293(8) Uani 1 1 d . . .
H8 H 0.7681 0.5268 0.8448 0.035 Uiso 1 1 calc R U .
C9 C 0.55832(13) 0.4591(6) 0.63349(18) 0.0297(8) Uani 1 1 d . . .
H9A H 0.5288 0.5533 0.6474 0.036 Uiso 1 1 calc R U .
H9B H 0.5466 0.3023 0.6347 0.036 Uiso 1 1 calc R U .
C10 C 0.56817(12) 0.5178(6) 0.55845(18) 0.0265(7) Uani 1 1 d . . .
C11 C 0.59015(14) 0.3641(6) 0.5160(2) 0.0346(8) Uani 1 1 d . . .
H11 H 0.6000 0.2215 0.5352 0.042 Uiso 1 1 calc R U .
C12 C 0.59804(16) 0.4146(8) 0.4460(2) 0.0442(10) Uani 1 1 d . . .
H12 H 0.6131 0.3064 0.4175 0.053 Uiso 1 1 calc R U .
C13 C 0.58433(15) 0.6201(8) 0.4175(2) 0.0430(10) Uani 1 1 d . . .
H13 H 0.5897 0.6543 0.3693 0.052 Uiso 1 1 calc R U .
C14 C 0.56285(16) 0.7759(7) 0.4591(2) 0.0421(10) Uani 1 1 d . . .
H14 H 0.5536 0.9189 0.4397 0.050 Uiso 1 1 calc R U .
C15 C 0.55448(14) 0.7260(6) 0.5293(2) 0.0328(8) Uani 1 1 d . . .
H15 H 0.5393 0.8345 0.5576 0.039 Uiso 1 1 calc R U .

loop_
_atom_site_aniso_label
_atom_site_aniso_U_11
_atom_site_aniso_U_22
_atom_site_aniso_U_33
_atom_site_aniso_U_23
_atom_site_aniso_U_13
_atom_site_aniso_U_12
Cu1 0.0278(3) 0.0306(4) 0.0349(4) -0.0052(3) -0.0044(2) 0.0096(3)
F1 0.139(3) 0.236(5) 0.057(2) 0.003(3) 0.009(2) -0.145(4)
F2 0.154(4) 0.126(3) 0.076(3) -0.061(2) -0.036(2) 0.079(3)
N1 0.0226(13) 0.0260(14) 0.0275(15) 0.0004(12) 0.0001(11) 0.0006(12)
N2 0.0266(14) 0.0290(15) 0.0282(16) -0.0012(13) 0.0005(11) 0.0017(13)
N3 0.0211(13) 0.0331(16) 0.0223(14) 0.0020(12) 0.0007(10) 0.0010(12)
B1 0.031(3) 0.057(4) 0.027(3) 0.000 0.008(2) 0.000
C1 0.0231(15) 0.0261(17) 0.0208(16) 0.0029(13) 0.0063(12) 0.0017(13)
C2 0.0233(15) 0.0292(17) 0.0271(18) -0.0030(15) 0.0044(13) 0.0011(14)
C3 0.0201(15) 0.0285(17) 0.0203(16) 0.0011(13) 0.0054(12) -0.0027(13)
C4 0.0261(16) 0.0305(18) 0.0312(19) 0.0011(15) 0.0025(13) 0.0018(15)
C5 0.040(2) 0.0315(19) 0.032(2) -0.0068(16) 0.0086(15) -0.0028(16)
C6 0.0344(19) 0.045(2) 0.0271(19) -0.0067(17) 0.0043(15) -0.0105(17)
C7 0.0271(17) 0.047(2) 0.0248(18) 0.0041(16) -0.0018(14) -0.0033(16)
C8 0.0271(17) 0.0335(19) 0.0269(18) -0.0006(15) 0.0024(13) 0.0025(15)
C9 0.0197(15) 0.043(2) 0.0253(18) -0.0034(15) -0.0017(13) -0.0038(15)
C10 0.0178(15) 0.0326(18) 0.0276(18) -0.0047(15) -0.0024(12) -0.0021(13)
C11 0.0350(19) 0.0308(19) 0.038(2) -0.0057(16) 0.0059(15) 0.0040(16)
C12 0.042(2) 0.056(3) 0.037(2) -0.013(2) 0.0125(17) -0.001(2)
C13 0.034(2) 0.064(3) 0.030(2) 0.003(2) 0.0004(16) -0.012(2)
C14 0.042(2) 0.039(2) 0.041(2) 0.0109(18) -0.0102(17) -0.0038(18)
C15 0.0291(18) 0.0275(18) 0.039(2) -0.0036(16) -0.0048(15) 0.0027(15)

loop_
_atom_type_symbol
_atom_type_description
_atom_type_scat_dispersion_real
_atom_type_scat_dispersion_imag
_atom_type_scat_source
C C 0.0033 0.0016 'International Tables Vol C Tables 4.2.6.8 and 6.1.1.4'
H H 0.0000 0.0000 'International Tables Vol C Tables 4.2.6.8 and 6.1.1.4'
Cu Cu 0.3201 1.2651 'International Tables Vol C Tables 4.2.6.8 and 6.1.1.4'
N N 0.0061 0.0033 'International Tables Vol C Tables 4.2.6.8 and 6.1.1.4'
B B 0.0013 0.0007 'International Tables Vol C Tables 4.2.6.8 and 6.1.1.4'
F F 0.0171 0.0103 'International Tables Vol C Tables 4.2.6.8 and 6.1.1.4'

loop_
_geom_angle_atom_site_label_1
_geom_angle_atom_site_label_2
_geom_angle_atom_site_label_3
_geom_angle
_geom_angle_site_symmetry_1
_geom_angle_site_symmetry_3
N1 Cu1 N1 180.0 7_656 .
N2 N1 Cu1 115.0(2) . .
N2 N1 C1 110.4(3) . .
C1 N1 Cu1 134.5(2) . .
N3 N2 N1 105.8(3) . .
N2 N3 C2 112.2(3) . .
N2 N3 C9 119.3(3) . .
C2 N3 C9 128.4(3) . .
F1 B1 F1 115.5(8) . 2_656
F1 B1 F2 105.5(2) . 2_656
F1 B1 F2 107.3(3) 2_656 2_656
F1 B1 F2 105.5(2) 2_656 .
F1 B1 F2 107.3(3) . .
F2 B1 F2 116.1(7) . 2_656
N1 C1 C2 106.4(3) . .
N1 C1 C3 124.9(3) . .
C2 C1 C3 128.7(3) . .
N3 C2 C1 105.2(3) . .
N3 C2 H2 127.4 . .
C1 C2 H2 127.4 . .
C4 C3 C1 118.9(3) . .
C8 C3 C1 122.9(3) . .
C8 C3 C4 118.2(3) . .
C3 C4 H4 119.8 . .
C5 C4 C3 120.4(3) . .
C5 C4 H4 119.8 . .
C4 C5 H5 119.5 . .
C6 C5 C4 121.0(3) . .
C6 C5 H5 119.5 . .
C5 C6 H6 120.4 . .
C5 C6 C7 119.2(3) . .
C7 C6 H6 120.4 . .
C6 C7 H7 119.8 . .
C8 C7 C6 120.4(3) . .
C8 C7 H7 119.8 . .
C3 C8 H8 119.6 . .
C7 C8 C3 120.9(3) . .
C7 C8 H8 119.6 . .
N3 C9 H9A 109.4 . .
N3 C9 H9B 109.4 . .
N3 C9 C10 111.1(3) . .
H9A C9 H9B 108.0 . .
C10 C9 H9A 109.4 . .
C10 C9 H9B 109.4 . .
C11 C10 C9 120.5(3) . .
C11 C10 C15 118.4(4) . .
C15 C10 C9 121.1(3) . .
C10 C11 H11 119.5 . .
C10 C11 C12 120.9(4) . .
C12 C11 H11 119.5 . .
C11 C12 H12 119.8 . .
C13 C12 C11 120.4(4) . .
C13 C12 H12 119.8 . .
C12 C13 H13 120.2 . .
C14 C13 C12 119.6(4) . .
C14 C13 H13 120.2 . .
C13 C14 H14 119.8 . .
C13 C14 C15 120.4(4) . .
C15 C14 H14 119.8 . .
C10 C15 H15 119.8 . .
C14 C15 C10 120.3(4) . .
C14 C15 H15 119.8 . .

loop_
_geom_bond_atom_site_label_1
_geom_bond_atom_site_label_2
_geom_bond_distance
_geom_bond_site_symmetry_2
Cu1 N1 1.865(3) .
Cu1 N1 1.865(3) 7_656
F1 B1 1.307(5) .
F2 B1 1.346(5) .
N1 N2 1.330(4) .
N1 C1 1.361(4) .
N2 N3 1.321(4) .
N3 C2 1.345(4) .
N3 C9 1.475(4) .
B1 F1 1.307(5) 2_656
B1 F2 1.346(5) 2_656
C1 C2 1.376(4) .
C1 C3 1.468(4) .
C2 H2 0.9500 .
C3 C4 1.397(5) .
C3 C8 1.393(5) .
C4 H4 0.9500 .
C4 C5 1.379(5) .
C5 H5 0.9500 .
C5 C6 1.376(5) .
C6 H6 0.9500 .
C6 C7 1.386(6) .
C7 H7 0.9500 .
C7 C8 1.379(5) .
C8 H8 0.9500 .
C9 H9A 0.9900 .
C9 H9B 0.9900 .
C9 C10 1.496(5) .
C10 C11 1.379(5) .
C10 C15 1.390(5) .
C11 H11 0.9500 .
C11 C12 1.380(6) .
C12 H12 0.9500 .
C12 C13 1.372(6) .
C13 H13 0.9500 .
C13 C14 1.371(6) .
C14 H14 0.9500 .
C14 C15 1.388(6) .
C15 H15 0.9500 .
